data_4067497
loop_
_publ_author_name
'Bonnet, Sylvestre'
'Lutz, Martin'
'Spek, Anthony L.'
'van Koten, Gerard'
'Klein Gebbink, Robertus J. M.'

_publ_section_title
;
 Bimetallic \h6,\h1SCS- and PCP-Pincer Ruthenium Palladium Complexes:
 Synthesis, Structure, and Catalytic Activity
;
_journal_issue 5
_journal_name_full Organometallics
_journal_page_first 1157
_journal_paper_doi 10.1021/om900984t
_journal_volume 29
_journal_year 2010
_chemical_formula_moiety 'C25 H40 Cl P2 Pd Ru, F6 P'
_chemical_formula_sum 'C25 H40 Cl F6 P3 Pd Ru'
_chemical_formula_weight 790.40
_chemical_name_systematic
; 
 ? 
;
_space_group_IT_number 14
_symmetry_cell_setting monoclinic
_symmetry_space_group_name_Hall '-P 2ybc'
_symmetry_space_group_name_H-M 'P 1 21/c 1'
_atom_sites_solution_hydrogens difmap
_atom_sites_solution_primary direct
_atom_sites_solution_secondary difmap
_audit_creation_method SHELXL-97
_cell_angle_alpha 90.00
_cell_angle_beta 117.130(2)
_cell_angle_gamma 90.00
_cell_formula_units_Z 4
_cell_length_a 15.5266(4)
_cell_length_b 11.4714(2)
_cell_length_c 19.2563(5)
_cell_measurement_reflns_used 39781
_cell_measurement_temperature 150(2)
_cell_measurement_theta_max 27.50
_cell_measurement_theta_min 1.77
_cell_volume 3052.41(14)
_computing_cell_refinement Peakref
_computing_data_collection 'Nonius COLLECT'
_computing_data_reduction 'EvalCCD, Sadabs'
_computing_structure_refinement 'SHELXL-97 (Sheldrick, 1997)'
_computing_structure_solution 'SHELXS-97 (Sheldrick, 1990)'
_diffrn_ambient_temperature 150(2)
_diffrn_measured_fraction_theta_full 0.999
_diffrn_measured_fraction_theta_max 0.999
_diffrn_measurement_device_type 'Nonius KappaCCD'
_diffrn_measurement_method '\f and \w scans'
_diffrn_radiation_monochromator graphite
_diffrn_radiation_source 'rotating anode'
_diffrn_radiation_type MoK\a
_diffrn_radiation_wavelength 0.71073
_diffrn_reflns_av_R_equivalents 0.0205
_diffrn_reflns_av_sigmaI/netI 0.0124
_diffrn_reflns_limit_h_max 20
_diffrn_reflns_limit_h_min -20
_diffrn_reflns_limit_k_max 14
_diffrn_reflns_limit_k_min -14
_diffrn_reflns_limit_l_max 25
_diffrn_reflns_limit_l_min -24
_diffrn_reflns_number 57144
_diffrn_reflns_theta_full 27.52
_diffrn_reflns_theta_max 27.52
_diffrn_reflns_theta_min 2.14
_exptl_absorpt_coefficient_mu 1.380
_exptl_absorpt_correction_T_max 0.72
_exptl_absorpt_correction_T_min 0.58
_exptl_absorpt_correction_type multi-scan
_exptl_absorpt_process_details Sadabs
_exptl_crystal_colour colourless
_exptl_crystal_density_diffrn 1.720
_exptl_crystal_density_method 'not measured'
_exptl_crystal_description 'irregular block'
_exptl_crystal_F_000 1584
_exptl_crystal_size_max 0.36
_exptl_crystal_size_mid 0.30
_exptl_crystal_size_min 0.24
_refine_diff_density_max 0.384
_refine_diff_density_min -0.469
_refine_diff_density_rms 0.062
_refine_ls_extinction_method none
_refine_ls_goodness_of_fit_ref 1.059
_refine_ls_hydrogen_treatment mixed
_refine_ls_matrix_type full
_refine_ls_number_parameters 411
_refine_ls_number_reflns 7003
_refine_ls_number_restraints 369
_refine_ls_restrained_S_all 1.146
_refine_ls_R_factor_all 0.0217
_refine_ls_R_factor_gt 0.0170
_refine_ls_shift/su_max 0.008
_refine_ls_shift/su_mean 0.001
_refine_ls_structure_factor_coef Fsqd
_refine_ls_weighting_details 'calc w=1/[\s^2^(Fo^2^)+(0.0191P)^2^+1.8450P] where P=(Fo^2^+2Fc^2^)/3'
_refine_ls_weighting_scheme calc
_refine_ls_wR_factor_gt 0.0398
_refine_ls_wR_factor_ref 0.0418
_reflns_number_gt 6317
_reflns_number_total 7003
_reflns_threshold_expression I>2\s(I)
_cod_data_source_file om900984t_si_002.cif
_cod_data_source_block s3850a
_cod_original_sg_symbol_H-M 'P 21/c'
_cod_database_code 4067497

loop_
_symmetry_equiv_pos_as_xyz
'x, y, z'
'-x, y+1/2, -z+1/2'
'-x, -y, -z'
'x, -y-1/2, z-1/2'

loop_
_atom_site_label
_atom_site_type_symbol
_atom_site_fract_x
_atom_site_fract_y
_atom_site_fract_z
_atom_site_U_iso_or_equiv
_atom_site_adp_type
_atom_site_occupancy
_atom_site_symmetry_multiplicity
_atom_site_calc_flag
_atom_site_refinement_flags
_atom_site_disorder_assembly
_atom_site_disorder_group
Pd1 Pd 0.811429(8) 0.490057(10) 0.102059(7) 0.01374(4) Uani 1 1 d . . .
Ru1 Ru 0.700750(9) 0.188427(11) 0.078179(7) 0.01725(4) Uani 1 1 d . . .
Cl1 Cl 0.95566(3) 0.59394(4) 0.13598(3) 0.03231(11) Uani 1 1 d . . .
P1 P 0.81361(3) 0.50238(4) 0.22113(2) 0.01551(8) Uani 1 1 d . . .
P2 P 0.76587(3) 0.48256(4) -0.02889(2) 0.01648(8) Uani 1 1 d . . .
C1 C 0.69768(11) 0.38600(14) 0.07630(9) 0.0152(3) Uani 1 1 d . . .
C2 C 0.67612(11) 0.34232(15) 0.13687(10) 0.0183(3) Uani 1 1 d . . .
C3 C 0.60071(13) 0.25971(16) 0.11935(11) 0.0235(4) Uani 1 1 d . . .
H3 H 0.5893(15) 0.2283(19) 0.1600(12) 0.029(5) Uiso 1 1 d . . .
C4 C 0.54698(12) 0.21800(17) 0.04261(11) 0.0255(4) Uani 1 1 d . . .
H4 H 0.5030(15) 0.1578(19) 0.0321(12) 0.032(6) Uiso 1 1 d . . .
C5 C 0.56736(12) 0.25787(16) -0.01759(10) 0.0212(3) Uani 1 1 d . . .
H5 H 0.5350(14) 0.2273(17) -0.0679(12) 0.022(5) Uiso 1 1 d . . .
C6 C 0.64211(11) 0.34118(14) -0.00143(9) 0.0166(3) Uani 1 1 d . . .
C7 C 0.73542(12) 0.38199(15) 0.22039(9) 0.0210(3) Uani 1 1 d . . .
H7A H 0.7753 0.3167 0.2527 0.025 Uiso 1 1 calc R . .
H7B H 0.6921 0.4083 0.2423 0.025 Uiso 1 1 calc R . .
C8 C 0.92944(13) 0.48841(15) 0.30898(10) 0.0232(4) Uani 1 1 d . . .
H8 H 0.9688 0.5583 0.3106 0.028 Uiso 1 1 calc R . .
C9 C 0.92112(18) 0.4886(2) 0.38485(11) 0.0435(6) Uani 1 1 d . . .
H9A H 0.8800 0.4237 0.3846 0.065 Uiso 1 1 calc R . .
H9B H 0.8924 0.5624 0.3897 0.065 Uiso 1 1 calc R . .
H9C H 0.9856 0.4800 0.4291 0.065 Uiso 1 1 calc R . .
C10 C 0.98411(15) 0.38250(19) 0.30255(13) 0.0378(5) Uani 1 1 d . . .
H10A H 1.0486 0.3803 0.3474 0.057 Uiso 1 1 calc R . .
H10B H 0.9904 0.3873 0.2543 0.057 Uiso 1 1 calc R . .
H10C H 0.9486 0.3115 0.3019 0.057 Uiso 1 1 calc R . .
C11 C 0.75658(14) 0.63415(16) 0.23516(10) 0.0255(4) Uani 1 1 d . . .
H11 H 0.7500 0.6239 0.2841 0.031 Uiso 1 1 calc R . .
C12 C 0.81952(19) 0.74126(18) 0.24558(14) 0.0420(5) Uani 1 1 d . . .
H12A H 0.8306 0.7505 0.1997 0.063 Uiso 1 1 calc R . .
H12B H 0.8817 0.7315 0.2922 0.063 Uiso 1 1 calc R . .
H12C H 0.7867 0.8107 0.2516 0.063 Uiso 1 1 calc R . .
C13 C 0.65486(16) 0.6500(2) 0.16760(12) 0.0388(5) Uani 1 1 d . . .
H13A H 0.6229 0.7158 0.1789 0.058 Uiso 1 1 calc R . .
H13B H 0.6171 0.5789 0.1613 0.058 Uiso 1 1 calc R . .
H13C H 0.6595 0.6657 0.1194 0.058 Uiso 1 1 calc R . .
C14 C 0.66355(12) 0.37973(15) -0.06677(9) 0.0197(3) Uani 1 1 d . . .
H14A H 0.6057 0.4178 -0.1082 0.024 Uiso 1 1 calc R . .
H14B H 0.6797 0.3111 -0.0898 0.024 Uiso 1 1 calc R . .
C15 C 0.71573(13) 0.62095(16) -0.07980(10) 0.0236(4) Uani 1 1 d . . .
H15 H 0.6812 0.6049 -0.1371 0.028 Uiso 1 1 calc R . .
C16 C 0.64241(15) 0.66914(18) -0.05486(12) 0.0342(5) Uani 1 1 d . . .
H16A H 0.6759 0.6922 0.0002 0.051 Uiso 1 1 calc R . .
H16B H 0.5943 0.6090 -0.0618 0.051 Uiso 1 1 calc R . .
H16C H 0.6099 0.7372 -0.0869 0.051 Uiso 1 1 calc R . .
C17 C 0.79517(16) 0.71087(19) -0.06481(13) 0.0379(5) Uani 1 1 d . . .
H17A H 0.7655 0.7853 -0.0887 0.057 Uiso 1 1 calc R . .
H17B H 0.8364 0.6833 -0.0877 0.057 Uiso 1 1 calc R . .
H17C H 0.8344 0.7215 -0.0085 0.057 Uiso 1 1 calc R . .
C18 C 0.85108(13) 0.43407(16) -0.06476(10) 0.0231(4) Uani 1 1 d . . .
H18 H 0.9000 0.4975 -0.0527 0.028 Uiso 1 1 calc R . .
C19 C 0.80178(16) 0.4169(2) -0.15342(11) 0.0380(5) Uani 1 1 d . . .
H19A H 0.8508 0.3990 -0.1706 0.057 Uiso 1 1 calc R . .
H19B H 0.7674 0.4884 -0.1790 0.057 Uiso 1 1 calc R . .
H19C H 0.7556 0.3522 -0.1673 0.057 Uiso 1 1 calc R . .
C20 C 0.90565(15) 0.32541(18) -0.02172(12) 0.0338(4) Uani 1 1 d . . .
H20A H 0.8600 0.2607 -0.0329 0.051 Uiso 1 1 calc R . .
H20B H 0.9381 0.3407 0.0345 0.051 Uiso 1 1 calc R . .
H20C H 0.9540 0.3049 -0.0391 0.051 Uiso 1 1 calc R . .
C21 C 0.83115(14) 0.10055(17) 0.16331(11) 0.0286(4) Uani 1 1 d . . .
H21 H 0.8691(17) 0.127(2) 0.2107(14) 0.040(6) Uiso 1 1 d . . .
C22 C 0.75225(17) 0.02348(18) 0.13935(14) 0.0372(5) Uani 1 1 d . . .
H22 H 0.7254(19) -0.004(2) 0.1716(15) 0.049(7) Uiso 1 1 d . . .
C23 C 0.71601(18) 0.00476(18) 0.05801(15) 0.0446(6) Uani 1 1 d . . .
H23 H 0.660(2) -0.040(2) 0.0252(16) 0.059(8) Uiso 1 1 d . . .
C24 C 0.77248(17) 0.0711(2) 0.03213(12) 0.0399(5) Uani 1 1 d . . .
H24 H 0.763(2) 0.076(2) -0.0169(17) 0.065(9) Uiso 1 1 d . . .
C25 C 0.84386(15) 0.12998(19) 0.09725(12) 0.0317(4) Uani 1 1 d . . .
H25 H 0.8929(17) 0.182(2) 0.1000(13) 0.039(6) Uiso 1 1 d . . .
P3 P 0.52699(3) 0.48314(4) 0.30485(3) 0.02358(10) Uani 1 1 d D . .
F1A F 0.6092(5) 0.3894(6) 0.3441(3) 0.0777(19) Uani 0.573(14) 1 d PDU A 1
F2A F 0.4492(5) 0.3883(6) 0.2921(3) 0.089(2) Uani 0.573(14) 1 d PDU A 1
F3A F 0.4456(4) 0.5763(6) 0.2660(2) 0.0679(16) Uani 0.573(14) 1 d PDU A 1
F4A F 0.6062(5) 0.5767(6) 0.3185(3) 0.087(2) Uani 0.573(14) 1 d PDU A 1
F1B F 0.5729(10) 0.3606(6) 0.3350(4) 0.087(3) Uani 0.427(14) 1 d PDU A 2
F2B F 0.4238(5) 0.4300(11) 0.2791(4) 0.085(3) Uani 0.427(14) 1 d PDU A 2
F3B F 0.4801(10) 0.6046(6) 0.2750(4) 0.094(3) Uani 0.427(14) 1 d PDU A 2
F4B F 0.6300(5) 0.5350(12) 0.3308(4) 0.089(3) Uani 0.427(14) 1 d PDU A 2
F5 F 0.53421(11) 0.51181(13) 0.38859(7) 0.0508(4) Uani 1 1 d D A .
F6 F 0.52018(9) 0.45429(12) 0.22148(6) 0.0390(3) Uani 1 1 d D A .

loop_
_atom_site_aniso_label
_atom_site_aniso_U_11
_atom_site_aniso_U_22
_atom_site_aniso_U_33
_atom_site_aniso_U_23
_atom_site_aniso_U_13
_atom_site_aniso_U_12
Pd1 0.01480(6) 0.01543(6) 0.01220(6) -0.00089(4) 0.00721(5) -0.00201(4)
Ru1 0.01612(7) 0.01703(7) 0.01557(7) 0.00093(5) 0.00459(5) -0.00149(5)
Cl1 0.0287(2) 0.0418(3) 0.0269(2) -0.00695(19) 0.01315(19) -0.0202(2)
P1 0.0188(2) 0.01627(19) 0.01219(18) 0.00010(15) 0.00770(16) 0.00074(15)
P2 0.0182(2) 0.0199(2) 0.01316(19) -0.00004(15) 0.00875(16) -0.00105(16)
C1 0.0129(7) 0.0174(8) 0.0155(7) 0.0016(6) 0.0066(6) 0.0010(6)
C2 0.0163(7) 0.0199(8) 0.0205(8) 0.0012(6) 0.0101(7) 0.0007(6)
C3 0.0195(8) 0.0281(9) 0.0263(9) 0.0037(7) 0.0135(7) -0.0018(7)
C4 0.0150(8) 0.0287(9) 0.0309(10) 0.0012(8) 0.0088(7) -0.0052(7)
C5 0.0127(7) 0.0252(9) 0.0195(8) -0.0004(7) 0.0019(7) -0.0003(6)
C6 0.0127(7) 0.0189(8) 0.0168(7) 0.0022(6) 0.0055(6) 0.0025(6)
C7 0.0246(8) 0.0240(9) 0.0180(8) 0.0010(7) 0.0129(7) -0.0028(7)
C8 0.0230(9) 0.0235(9) 0.0171(8) 0.0008(7) 0.0039(7) -0.0011(7)
C9 0.0475(13) 0.0588(15) 0.0158(9) 0.0043(9) 0.0071(9) 0.0042(11)
C10 0.0284(10) 0.0333(11) 0.0387(11) 0.0024(9) 0.0040(9) 0.0112(9)
C11 0.0363(10) 0.0229(9) 0.0224(9) 0.0025(7) 0.0177(8) 0.0090(8)
C12 0.0648(15) 0.0200(10) 0.0478(13) -0.0008(9) 0.0313(12) 0.0049(10)
C13 0.0402(12) 0.0477(13) 0.0307(10) 0.0090(9) 0.0180(9) 0.0236(10)
C14 0.0192(8) 0.0241(8) 0.0134(7) -0.0006(6) 0.0053(6) -0.0030(7)
C15 0.0282(9) 0.0250(9) 0.0189(8) 0.0059(7) 0.0118(7) 0.0026(7)
C16 0.0397(11) 0.0312(10) 0.0376(11) 0.0102(9) 0.0227(10) 0.0138(9)
C17 0.0433(12) 0.0298(11) 0.0414(12) 0.0120(9) 0.0201(10) -0.0030(9)
C18 0.0234(8) 0.0305(9) 0.0203(8) -0.0008(7) 0.0142(7) -0.0005(7)
C19 0.0374(11) 0.0605(14) 0.0228(9) -0.0051(9) 0.0196(9) 0.0042(10)
C20 0.0339(10) 0.0373(11) 0.0388(11) 0.0028(9) 0.0242(9) 0.0095(9)
C21 0.0269(9) 0.0304(10) 0.0194(9) 0.0041(8) 0.0027(8) 0.0105(8)
C22 0.0412(12) 0.0252(10) 0.0412(12) 0.0144(9) 0.0154(10) 0.0066(9)
C23 0.0436(13) 0.0188(10) 0.0464(13) -0.0057(9) -0.0012(11) 0.0051(9)
C24 0.0507(13) 0.0399(12) 0.0229(10) 0.0018(9) 0.0115(10) 0.0267(11)
C25 0.0269(9) 0.0339(11) 0.0330(10) 0.0085(8) 0.0126(8) 0.0138(9)
P3 0.0260(2) 0.0256(2) 0.0181(2) 0.00100(17) 0.00918(19) 0.00351(18)
F1A 0.088(3) 0.097(4) 0.0336(18) 0.014(2) 0.0158(19) 0.071(3)
F2A 0.123(5) 0.085(3) 0.070(3) -0.011(2) 0.051(3) -0.073(3)
F3A 0.070(3) 0.097(4) 0.0300(17) 0.0163(19) 0.0163(17) 0.062(2)
F4A 0.098(4) 0.084(3) 0.078(3) -0.029(2) 0.040(3) -0.068(3)
F1B 0.183(9) 0.041(3) 0.067(4) 0.036(3) 0.082(5) 0.058(4)
F2B 0.037(3) 0.180(8) 0.048(3) -0.025(4) 0.027(2) -0.044(4)
F3B 0.192(9) 0.041(3) 0.091(5) 0.038(3) 0.102(6) 0.063(4)
F4B 0.039(3) 0.184(9) 0.054(3) -0.051(4) 0.029(2) -0.052(4)
F5 0.0633(9) 0.0675(9) 0.0233(6) -0.0025(6) 0.0213(6) 0.0184(7)
F6 0.0435(7) 0.0527(8) 0.0221(6) -0.0008(5) 0.0161(5) 0.0074(6)

loop_
_atom_type_symbol
_atom_type_description
_atom_type_scat_dispersion_real
_atom_type_scat_dispersion_imag
_atom_type_scat_source
C C 0.0033 0.0016 'International Tables Vol C Tables 4.2.6.8 and 6.1.1.4'
H H 0.0000 0.0000 'International Tables Vol C Tables 4.2.6.8 and 6.1.1.4'
Cl Cl 0.1484 0.1585 'International Tables Vol C Tables 4.2.6.8 and 6.1.1.4'
F F 0.0171 0.0103 'International Tables Vol C Tables 4.2.6.8 and 6.1.1.4'
P P 0.1023 0.0942 'International Tables Vol C Tables 4.2.6.8 and 6.1.1.4'
Pd Pd -0.9988 1.0072 'International Tables Vol C Tables 4.2.6.8 and 6.1.1.4'
Ru Ru -1.2594 0.8363 'International Tables Vol C Tables 4.2.6.8 and 6.1.1.4'

loop_
_geom_angle_atom_site_label_1
_geom_angle_atom_site_label_2
_geom_angle_atom_site_label_3
_geom_angle
C1 Pd1 P1 83.85(5)
C1 Pd1 P2 84.83(5)
P1 Pd1 P2 164.738(16)
C1 Pd1 Cl1 173.74(5)
P1 Pd1 Cl1 96.525(16)
P2 Pd1 Cl1 95.843(16)
C23 Ru1 C24 37.87(10)
C23 Ru1 C22 38.03(9)
C24 Ru1 C22 63.48(9)
C23 Ru1 C21 63.13(8)
C24 Ru1 C21 63.21(8)
C22 Ru1 C21 37.61(8)
C23 Ru1 C25 63.11(9)
C24 Ru1 C25 37.72(8)
C22 Ru1 C25 63.16(9)
C21 Ru1 C25 37.76(7)
C23 Ru1 C4 106.64(9)
C24 Ru1 C4 130.98(8)
C22 Ru1 C4 112.50(8)
C21 Ru1 C4 144.22(7)
C25 Ru1 C4 168.56(8)
C23 Ru1 C3 125.25(9)
C24 Ru1 C3 162.50(9)
C22 Ru1 C3 105.87(8)
C21 Ru1 C3 117.79(7)
C25 Ru1 C3 152.23(7)
C4 Ru1 C3 37.45(7)
C23 Ru1 C5 109.79(8)
C24 Ru1 C5 110.08(7)
C22 Ru1 C5 137.78(8)
C21 Ru1 C5 172.61(7)
C25 Ru1 C5 138.42(7)
C4 Ru1 C5 37.47(7)
C3 Ru1 C5 67.53(7)
C23 Ru1 C2 156.75(9)
C24 Ru1 C2 159.62(8)
C22 Ru1 C2 121.40(8)
C21 Ru1 C2 107.49(7)
C25 Ru1 C2 123.78(7)
C4 Ru1 C2 67.66(7)
C3 Ru1 C2 37.54(6)
C5 Ru1 C2 79.87(6)
C23 Ru1 C6 132.99(8)
C24 Ru1 C6 109.28(7)
C22 Ru1 C6 171.02(8)
C21 Ru1 C6 145.69(7)
C25 Ru1 C6 114.93(7)
C4 Ru1 C6 67.55(6)
C3 Ru1 C6 79.72(6)
C5 Ru1 C6 37.48(6)
C2 Ru1 C6 67.31(6)
C23 Ru1 C1 165.68(9)
C24 Ru1 C1 128.51(8)
C22 Ru1 C1 151.24(7)
C21 Ru1 C1 118.60(7)
C25 Ru1 C1 108.77(7)
C4 Ru1 C1 80.10(6)
C3 Ru1 C1 67.71(6)
C5 Ru1 C1 67.65(6)
C2 Ru1 C1 37.46(6)
C6 Ru1 C1 37.32(6)
C8 P1 C11 105.85(8)
C8 P1 C7 108.01(8)
C11 P1 C7 105.03(9)
C8 P1 Pd1 118.79(6)
C11 P1 Pd1 114.35(6)
C7 P1 Pd1 103.83(5)
C18 P2 C14 107.25(8)
C18 P2 C15 105.26(8)
C14 P2 C15 105.22(8)
C18 P2 Pd1 120.80(6)
C14 P2 Pd1 103.76(5)
C15 P2 Pd1 113.40(6)
C6 C1 C2 117.82(14)
C6 C1 Pd1 120.97(11)
C2 C1 Pd1 120.79(11)
C6 C1 Ru1 69.98(9)
C2 C1 Ru1 69.55(9)
Pd1 C1 Ru1 125.71(7)
C3 C2 C1 120.63(15)
C3 C2 C7 119.24(15)
C1 C2 C7 120.12(14)
C3 C2 Ru1 70.36(10)
C1 C2 Ru1 72.98(9)
C7 C2 Ru1 128.11(12)
C4 C3 C2 120.32(16)
C4 C3 Ru1 70.93(10)
C2 C3 Ru1 72.11(10)
C4 C3 H3 119.5(13)
C2 C3 H3 120.0(13)
Ru1 C3 H3 125.8(13)
C3 C4 C5 120.31(16)
C3 C4 Ru1 71.62(10)
C5 C4 Ru1 71.69(10)
C3 C4 H4 120.5(13)
C5 C4 H4 118.8(13)
Ru1 C4 H4 122.9(13)
C4 C5 C6 120.27(16)
C4 C5 Ru1 70.84(10)
C6 C5 Ru1 72.42(9)
C4 C5 H5 121.0(12)
C6 C5 H5 118.6(12)
Ru1 C5 H5 126.1(12)
C5 C6 C1 120.63(15)
C5 C6 C14 118.86(14)
C1 C6 C14 120.50(14)
C5 C6 Ru1 70.10(9)
C1 C6 Ru1 72.70(9)
C14 C6 Ru1 128.89(11)
C2 C7 P1 108.31(11)
C2 C7 H7A 110.0
P1 C7 H7A 110.0
C2 C7 H7B 110.0
P1 C7 H7B 110.0
H7A C7 H7B 108.4
C10 C8 C9 111.98(17)
C10 C8 P1 110.17(13)
C9 C8 P1 114.14(14)
C10 C8 H8 106.7
C9 C8 H8 106.7
P1 C8 H8 106.7
C8 C9 H9A 109.5
C8 C9 H9B 109.5
H9A C9 H9B 109.5
C8 C9 H9C 109.5
H9A C9 H9C 109.5
H9B C9 H9C 109.5
C8 C10 H10A 109.5
C8 C10 H10B 109.5
H10A C10 H10B 109.5
C8 C10 H10C 109.5
H10A C10 H10C 109.5
H10B C10 H10C 109.5
C12 C11 C13 111.51(17)
C12 C11 P1 111.11(14)
C13 C11 P1 110.68(13)
C12 C11 H11 107.8
C13 C11 H11 107.8
P1 C11 H11 107.8
C11 C12 H12A 109.5
C11 C12 H12B 109.5
H12A C12 H12B 109.5
C11 C12 H12C 109.5
H12A C12 H12C 109.5
H12B C12 H12C 109.5
C11 C13 H13A 109.5
C11 C13 H13B 109.5
H13A C13 H13B 109.5
C11 C13 H13C 109.5
H13A C13 H13C 109.5
H13B C13 H13C 109.5
C6 C14 P2 109.65(11)
C6 C14 H14A 109.7
P2 C14 H14A 109.7
C6 C14 H14B 109.7
P2 C14 H14B 109.7
H14A C14 H14B 108.2
C16 C15 C17 110.43(17)
C16 C15 P2 109.85(12)
C17 C15 P2 111.82(13)
C16 C15 H15 108.2
C17 C15 H15 108.2
P2 C15 H15 108.2
C15 C16 H16A 109.5
C15 C16 H16B 109.5
H16A C16 H16B 109.5
C15 C16 H16C 109.5
H16A C16 H16C 109.5
H16B C16 H16C 109.5
C15 C17 H17A 109.5
C15 C17 H17B 109.5
H17A C17 H17B 109.5
C15 C17 H17C 109.5
H17A C17 H17C 109.5
H17B C17 H17C 109.5
C20 C18 C19 111.85(17)
C20 C18 P2 111.16(12)
C19 C18 P2 112.25(13)
C20 C18 H18 107.1
C19 C18 H18 107.1
P2 C18 H18 107.1
C18 C19 H19A 109.5
C18 C19 H19B 109.5
H19A C19 H19B 109.5
C18 C19 H19C 109.5
H19A C19 H19C 109.5
H19B C19 H19C 109.5
C18 C20 H20A 109.5
C18 C20 H20B 109.5
H20A C20 H20B 109.5
C18 C20 H20C 109.5
H20A C20 H20C 109.5
H20B C20 H20C 109.5
C22 C21 C25 108.23(19)
C22 C21 Ru1 70.95(11)
C25 C21 Ru1 71.14(10)
C22 C21 H21 128.6(15)
C25 C21 H21 123.1(16)
Ru1 C21 H21 124.9(15)
C21 C22 C23 107.7(2)
C21 C22 Ru1 71.44(11)
C23 C22 Ru1 70.82(11)
C21 C22 H22 125.0(16)
C23 C22 H22 127.0(16)
Ru1 C22 H22 118.7(15)
C24 C23 C22 108.1(2)
C24 C23 Ru1 71.15(12)
C22 C23 Ru1 71.15(12)
C24 C23 H23 125.2(17)
C22 C23 H23 126.6(17)
Ru1 C23 H23 119.9(17)
C25 C24 C23 107.9(2)
C25 C24 Ru1 71.48(12)
C23 C24 Ru1 70.98(13)
C25 C24 H24 126.6(19)
C23 C24 H24 125.5(19)
Ru1 C24 H24 121.4(19)
C24 C25 C21 108.1(2)
C24 C25 Ru1 70.80(12)
C21 C25 Ru1 71.10(11)
C24 C25 H25 129.4(14)
C21 C25 H25 122.5(14)
Ru1 C25 H25 123.1(14)
F3B P3 F4B 90.9(3)
F2A P3 F4A 179.1(3)
F2A P3 F3A 90.1(3)
F4A P3 F3A 90.8(3)
F3B P3 F1B 179.2(4)
F4B P3 F1B 89.9(3)
F3B P3 F2B 89.5(3)
F4B P3 F2B 179.5(4)
F1B P3 F2B 89.7(3)
F2A P3 F1A 90.0(3)
F4A P3 F1A 89.1(3)
F3A P3 F1A 179.9(4)
F3B P3 F6 90.5(2)
F2A P3 F6 90.32(19)
F4B P3 F6 89.4(2)
F4A P3 F6 89.89(19)
F3A P3 F6 89.57(16)
F1B P3 F6 89.9(2)
F2B P3 F6 90.7(2)
F1A P3 F6 90.47(17)
F3B P3 F5 89.6(2)
F2A P3 F5 89.74(19)
F4B P3 F5 90.5(2)
F4A P3 F5 90.0(2)
F3A P3 F5 90.64(16)
F1B P3 F5 90.0(2)
F2B P3 F5 89.5(2)
F1A P3 F5 89.32(17)
F6 P3 F5 179.78(8)

loop_
_geom_bond_atom_site_label_1
_geom_bond_atom_site_label_2
_geom_bond_distance
Pd1 C1 1.9978(16)
Pd1 P1 2.2819(4)
Pd1 P2 2.2890(4)
Pd1 Cl1 2.3511(4)
Ru1 C23 2.175(2)
Ru1 C24 2.177(2)
Ru1 C22 2.179(2)
Ru1 C21 2.1853(18)
Ru1 C25 2.1858(19)
Ru1 C4 2.1893(17)
Ru1 C3 2.1983(18)
Ru1 C5 2.2004(16)
Ru1 C2 2.2213(17)
Ru1 C6 2.2307(16)
Ru1 C1 2.2668(16)
P1 C8 1.8296(18)
P1 C11 1.8332(18)
P1 C7 1.8346(17)
P2 C18 1.8357(17)
P2 C14 1.8413(17)
P2 C15 1.8416(18)
C1 C6 1.439(2)
C1 C2 1.442(2)
C2 C3 1.422(2)
C2 C7 1.514(2)
C3 C4 1.409(3)
C3 H3 0.95(2)
C4 C5 1.410(3)
C4 H4 0.93(2)
C5 C6 1.424(2)
C5 H5 0.93(2)
C6 C14 1.507(2)
C7 H7A 0.9900
C7 H7B 0.9900
C8 C10 1.519(3)
C8 C9 1.524(3)
C8 H8 1.0000
C9 H9A 0.9800
C9 H9B 0.9800
C9 H9C 0.9800
C10 H10A 0.9800
C10 H10B 0.9800
C10 H10C 0.9800
C11 C12 1.525(3)
C11 C13 1.532(3)
C11 H11 1.0000
C12 H12A 0.9800
C12 H12B 0.9800
C12 H12C 0.9800
C13 H13A 0.9800
C13 H13B 0.9800
C13 H13C 0.9800
C14 H14A 0.9900
C14 H14B 0.9900
C15 C16 1.527(3)
C15 C17 1.531(3)
C15 H15 1.0000
C16 H16A 0.9800
C16 H16B 0.9800
C16 H16C 0.9800
C17 H17A 0.9800
C17 H17B 0.9800
C17 H17C 0.9800
C18 C20 1.522(3)
C18 C19 1.532(2)
C18 H18 1.0000
C19 H19A 0.9800
C19 H19B 0.9800
C19 H19C 0.9800
C20 H20A 0.9800
C20 H20B 0.9800
C20 H20C 0.9800
C21 C22 1.407(3)
C21 C25 1.414(3)
C21 H21 0.88(2)
C22 C23 1.419(3)
C22 H22 0.95(3)
C23 C24 1.412(4)
C23 H23 0.95(3)
C24 C25 1.410(3)
C24 H24 0.89(3)
C25 H25 0.95(2)
P3 F3B 1.556(4)
P3 F2A 1.559(3)
P3 F4B 1.560(4)
P3 F4A 1.561(3)
P3 F3A 1.561(3)
P3 F1B 1.563(4)
P3 F2B 1.568(4)
P3 F1A 1.574(3)
P3 F6 1.5947(11)
P3 F5 1.5986(12)

loop_
_geom_torsion_atom_site_label_1
_geom_torsion_atom_site_label_2
_geom_torsion_atom_site_label_3
_geom_torsion_atom_site_label_4
_geom_torsion
C1 Pd1 P1 C8 134.78(8)
P2 Pd1 P1 C8 177.12(8)
Cl1 Pd1 P1 C8 -38.93(7)
C1 Pd1 P1 C11 -99.00(8)
P2 Pd1 P1 C11 -56.66(10)
Cl1 Pd1 P1 C11 87.29(7)
C1 Pd1 P1 C7 14.87(7)
P2 Pd1 P1 C7 57.21(9)
Cl1 Pd1 P1 C7 -158.84(6)
C1 Pd1 P2 C18 -124.04(8)
P1 Pd1 P2 C18 -166.29(8)
Cl1 Pd1 P2 C18 49.70(7)
C1 Pd1 P2 C14 -3.95(7)
P1 Pd1 P2 C14 -46.20(9)
Cl1 Pd1 P2 C14 169.80(6)
C1 Pd1 P2 C15 109.66(8)
P1 Pd1 P2 C15 67.41(9)
Cl1 Pd1 P2 C15 -76.60(7)
P1 Pd1 C1 C6 175.06(13)
P2 Pd1 C1 C6 5.32(12)
P1 Pd1 C1 C2 -12.56(12)
P2 Pd1 C1 C2 177.70(13)
P1 Pd1 C1 Ru1 -98.40(8)
P2 Pd1 C1 Ru1 91.86(8)
C23 Ru1 C1 C6 53.7(3)
C24 Ru1 C1 C6 69.64(12)
C22 Ru1 C1 C6 174.93(15)
C21 Ru1 C1 C6 146.79(10)
C25 Ru1 C1 C6 106.77(10)
C4 Ru1 C1 C6 -65.76(10)
C3 Ru1 C1 C6 -102.69(10)
C5 Ru1 C1 C6 -28.83(9)
C2 Ru1 C1 C6 -131.76(13)
C23 Ru1 C1 C2 -174.6(3)
C24 Ru1 C1 C2 -158.61(10)
C22 Ru1 C1 C2 -53.31(19)
C21 Ru1 C1 C2 -81.45(11)
C25 Ru1 C1 C2 -121.47(10)
C4 Ru1 C1 C2 66.00(10)
C3 Ru1 C1 C2 29.07(9)
C5 Ru1 C1 C2 102.93(10)
C6 Ru1 C1 C2 131.76(13)
C23 Ru1 C1 Pd1 -60.7(3)
C24 Ru1 C1 Pd1 -44.73(13)
C22 Ru1 C1 Pd1 60.57(19)
C21 Ru1 C1 Pd1 32.43(12)
C25 Ru1 C1 Pd1 -7.59(11)
C4 Ru1 C1 Pd1 179.88(10)
C3 Ru1 C1 Pd1 142.95(11)
C5 Ru1 C1 Pd1 -143.19(11)
C2 Ru1 C1 Pd1 113.88(13)
C6 Ru1 C1 Pd1 -114.36(13)
C6 C1 C2 C3 -1.4(2)
Pd1 C1 C2 C3 -174.06(13)
Ru1 C1 C2 C3 -53.86(14)
C6 C1 C2 C7 177.07(14)
Pd1 C1 C2 C7 4.5(2)
Ru1 C1 C2 C7 124.65(15)
C6 C1 C2 Ru1 52.42(13)
Pd1 C1 C2 Ru1 -120.20(11)
C23 Ru1 C2 C3 -51.0(2)
C24 Ru1 C2 C3 -172.51(19)
C22 Ru1 C2 C3 -74.43(13)
C21 Ru1 C2 C3 -113.10(11)
C25 Ru1 C2 C3 -151.24(11)
C4 Ru1 C2 C3 29.10(10)
C5 Ru1 C2 C3 66.13(11)
C6 Ru1 C2 C3 103.10(11)
C1 Ru1 C2 C3 132.45(14)
C23 Ru1 C2 C1 176.59(18)
C24 Ru1 C2 C1 55.0(2)
C22 Ru1 C2 C1 153.13(10)
C21 Ru1 C2 C1 114.45(10)
C25 Ru1 C2 C1 76.32(11)
C4 Ru1 C2 C1 -103.35(10)
C3 Ru1 C2 C1 -132.45(14)
C5 Ru1 C2 C1 -66.31(9)
C6 Ru1 C2 C1 -29.35(9)
C23 Ru1 C2 C7 61.3(3)
C24 Ru1 C2 C7 -60.2(3)
C22 Ru1 C2 C7 37.86(17)
C21 Ru1 C2 C7 -0.82(16)
C25 Ru1 C2 C7 -38.96(17)
C4 Ru1 C2 C7 141.38(16)
C3 Ru1 C2 C7 112.28(18)
C5 Ru1 C2 C7 178.42(15)
C6 Ru1 C2 C7 -144.62(15)
C1 Ru1 C2 C7 -115.27(18)
C1 C2 C3 C4 1.0(3)
C7 C2 C3 C4 -177.53(16)
Ru1 C2 C3 C4 -54.08(16)
C1 C2 C3 Ru1 55.08(14)
C7 C2 C3 Ru1 -123.45(15)
C23 Ru1 C3 C4 -69.75(14)
C24 Ru1 C3 C4 -56.4(3)
C22 Ru1 C3 C4 -106.44(12)
C21 Ru1 C3 C4 -145.09(11)
C25 Ru1 C3 C4 -168.57(15)
C5 Ru1 C3 C4 29.25(11)
C2 Ru1 C3 C4 132.30(16)
C6 Ru1 C3 C4 66.33(11)
C1 Ru1 C3 C4 103.28(12)
C23 Ru1 C3 C2 157.95(11)
C24 Ru1 C3 C2 171.3(2)
C22 Ru1 C3 C2 121.26(11)
C21 Ru1 C3 C2 82.62(12)
C25 Ru1 C3 C2 59.1(2)
C4 Ru1 C3 C2 -132.30(16)
C5 Ru1 C3 C2 -103.05(11)
C6 Ru1 C3 C2 -65.96(10)
C1 Ru1 C3 C2 -29.02(9)
C2 C3 C4 C5 -0.1(3)
Ru1 C3 C4 C5 -54.71(16)
C2 C3 C4 Ru1 54.63(15)
C23 Ru1 C4 C3 126.90(12)
C24 Ru1 C4 C3 160.63(12)
C22 Ru1 C4 C3 86.91(13)
C21 Ru1 C4 C3 60.00(17)
C25 Ru1 C4 C3 152.3(3)
C5 Ru1 C4 C3 -132.08(17)
C2 Ru1 C4 C3 -29.16(10)
C6 Ru1 C4 C3 -102.82(12)
C1 Ru1 C4 C3 -66.08(11)
C23 Ru1 C4 C5 -101.02(13)
C24 Ru1 C4 C5 -67.29(15)
C22 Ru1 C4 C5 -141.01(12)
C21 Ru1 C4 C5 -167.92(12)
C25 Ru1 C4 C5 -75.7(4)
C3 Ru1 C4 C5 132.08(17)
C2 Ru1 C4 C5 102.92(12)
C6 Ru1 C4 C5 29.26(10)
C1 Ru1 C4 C5 66.00(11)
C3 C4 C5 C6 -0.4(3)
Ru1 C4 C5 C6 -55.03(15)
C3 C4 C5 Ru1 54.68(16)
C23 Ru1 C5 C4 91.76(14)
C24 Ru1 C5 C4 132.15(13)
C22 Ru1 C5 C4 59.88(16)
C25 Ru1 C5 C4 163.17(12)
C3 Ru1 C5 C4 -29.24(11)
C2 Ru1 C5 C4 -66.32(11)
C6 Ru1 C5 C4 -132.06(16)
C1 Ru1 C5 C4 -103.35(12)
C23 Ru1 C5 C6 -136.18(12)
C24 Ru1 C5 C6 -95.79(12)
C22 Ru1 C5 C6 -168.06(12)
C25 Ru1 C5 C6 -64.77(15)
C4 Ru1 C5 C6 132.06(16)
C3 Ru1 C5 C6 102.82(11)
C2 Ru1 C5 C6 65.74(10)
C1 Ru1 C5 C6 28.71(9)
C4 C5 C6 C1 -0.1(2)
Ru1 C5 C6 C1 -54.42(14)
C4 C5 C6 C14 178.55(16)
Ru1 C5 C6 C14 124.25(14)
C4 C5 C6 Ru1 54.30(15)
C2 C1 C6 C5 1.0(2)
Pd1 C1 C6 C5 173.61(12)
Ru1 C1 C6 C5 53.23(14)
C2 C1 C6 C14 -177.64(14)
Pd1 C1 C6 C14 -5.0(2)
Ru1 C1 C6 C14 -125.43(15)
C2 C1 C6 Ru1 -52.21(13)
Pd1 C1 C6 Ru1 120.39(11)
C23 Ru1 C6 C5 62.94(15)
C24 Ru1 C6 C5 98.14(12)
C21 Ru1 C6 C5 168.59(12)
C25 Ru1 C6 C5 138.55(11)
C4 Ru1 C6 C5 -29.25(10)
C3 Ru1 C6 C5 -66.31(10)
C2 Ru1 C6 C5 -103.40(11)
C1 Ru1 C6 C5 -132.86(14)
C23 Ru1 C6 C1 -164.19(12)
C24 Ru1 C6 C1 -129.00(11)
C21 Ru1 C6 C1 -58.55(15)
C25 Ru1 C6 C1 -88.59(11)
C4 Ru1 C6 C1 103.61(10)
C3 Ru1 C6 C1 66.55(9)
C5 Ru1 C6 C1 132.86(14)
C2 Ru1 C6 C1 29.46(9)
C23 Ru1 C6 C14 -48.62(19)
C24 Ru1 C6 C14 -13.42(17)
C21 Ru1 C6 C14 57.0(2)
C25 Ru1 C6 C14 26.99(16)
C4 Ru1 C6 C14 -140.81(16)
C3 Ru1 C6 C14 -177.87(15)
C5 Ru1 C6 C14 -111.56(18)
C2 Ru1 C6 C14 145.04(15)
C1 Ru1 C6 C14 115.58(17)
C3 C2 C7 P1 -171.99(13)
C1 C2 C7 P1 9.47(19)
Ru1 C2 C7 P1 100.91(13)
C8 P1 C7 C2 -143.33(12)
C11 P1 C7 C2 104.04(13)
Pd1 P1 C7 C2 -16.35(12)
C11 P1 C8 C10 -178.71(14)
C7 P1 C8 C10 69.21(15)
Pd1 P1 C8 C10 -48.54(15)
C11 P1 C8 C9 54.31(16)
C7 P1 C8 C9 -57.76(16)
Pd1 P1 C8 C9 -175.51(13)
C8 P1 C11 C12 59.89(15)
C7 P1 C11 C12 174.04(14)
Pd1 P1 C11 C12 -72.80(14)
C8 P1 C11 C13 -175.65(14)
C7 P1 C11 C13 -61.50(15)
Pd1 P1 C11 C13 51.66(15)
C5 C6 C14 P2 -177.78(12)
C1 C6 C14 P2 0.90(19)
Ru1 C6 C14 P2 -90.92(14)
C18 P2 C14 C6 131.58(12)
C15 P2 C14 C6 -116.70(12)
Pd1 P2 C14 C6 2.67(12)
C18 P2 C15 C16 179.41(14)
C14 P2 C15 C16 66.29(15)
Pd1 P2 C15 C16 -46.44(15)
C18 P2 C15 C17 -57.61(15)
C14 P2 C15 C17 -170.73(14)
Pd1 P2 C15 C17 76.54(14)
C14 P2 C18 C20 -73.67(15)
C15 P2 C18 C20 174.64(13)
Pd1 P2 C18 C20 44.69(15)
C14 P2 C18 C19 52.46(16)
C15 P2 C18 C19 -59.23(16)
Pd1 P2 C18 C19 170.82(12)
C23 Ru1 C21 C22 -37.90(15)
C24 Ru1 C21 C22 -80.55(15)
C25 Ru1 C21 C22 -117.88(19)
C4 Ru1 C21 C22 43.23(19)
C3 Ru1 C21 C22 79.77(14)
C2 Ru1 C21 C22 119.08(13)
C6 Ru1 C21 C22 -165.74(13)
C1 Ru1 C21 C22 158.18(12)
C23 Ru1 C21 C25 79.99(15)
C24 Ru1 C21 C25 37.33(13)
C22 Ru1 C21 C25 117.88(19)
C4 Ru1 C21 C25 161.12(13)
C3 Ru1 C21 C25 -162.35(12)
C2 Ru1 C21 C25 -123.04(12)
C6 Ru1 C21 C25 -47.85(18)
C1 Ru1 C21 C25 -83.94(13)
C25 C21 C22 C23 0.2(2)
Ru1 C21 C22 C23 61.88(14)
C25 C21 C22 Ru1 -61.72(14)
C23 Ru1 C22 C21 117.2(2)
C24 Ru1 C22 C21 79.76(14)
C25 Ru1 C22 C21 37.34(12)
C4 Ru1 C22 C21 -154.31(12)
C3 Ru1 C22 C21 -115.17(13)
C5 Ru1 C22 C21 170.97(11)
C2 Ru1 C22 C21 -77.57(14)
C1 Ru1 C22 C21 -42.7(2)
C24 Ru1 C22 C23 -37.45(15)
C21 Ru1 C22 C23 -117.2(2)
C25 Ru1 C22 C23 -79.87(16)
C4 Ru1 C22 C23 88.48(16)
C3 Ru1 C22 C23 127.62(15)
C5 Ru1 C22 C23 53.8(2)
C2 Ru1 C22 C23 165.22(14)
C1 Ru1 C22 C23 -159.93(15)
C21 C22 C23 C24 -0.4(2)
Ru1 C22 C23 C24 61.91(15)
C21 C22 C23 Ru1 -62.27(14)
C22 Ru1 C23 C24 -117.6(2)
C21 Ru1 C23 C24 -80.12(14)
C25 Ru1 C23 C24 -37.58(12)
C4 Ru1 C23 C24 136.95(12)
C3 Ru1 C23 C24 173.50(11)
C5 Ru1 C23 C24 97.56(13)
C2 Ru1 C23 C24 -151.09(17)
C6 Ru1 C23 C24 62.40(16)
C1 Ru1 C23 C24 20.5(4)
C24 Ru1 C23 C22 117.6(2)
C21 Ru1 C23 C22 37.48(14)
C25 Ru1 C23 C22 80.02(15)
C4 Ru1 C23 C22 -105.44(15)
C3 Ru1 C23 C22 -68.90(16)
C5 Ru1 C23 C22 -144.83(14)
C2 Ru1 C23 C22 -33.5(3)
C6 Ru1 C23 C22 180.00(12)
C1 Ru1 C23 C22 138.1(3)
C22 C23 C24 C25 0.4(2)
Ru1 C23 C24 C25 62.34(14)
C22 C23 C24 Ru1 -61.91(15)
C23 Ru1 C24 C25 -117.25(18)
C22 Ru1 C24 C25 -79.65(14)
C21 Ru1 C24 C25 -37.36(12)
C4 Ru1 C24 C25 -177.30(12)
C3 Ru1 C24 C25 -135.2(2)
C5 Ru1 C24 C25 146.01(12)
C2 Ru1 C24 C25 29.5(3)
C6 Ru1 C24 C25 106.12(13)
C1 Ru1 C24 C25 69.10(14)
C22 Ru1 C24 C23 37.60(13)
C21 Ru1 C24 C23 79.89(14)
C25 Ru1 C24 C23 117.25(18)
C4 Ru1 C24 C23 -60.04(16)
C3 Ru1 C24 C23 -17.9(3)
C5 Ru1 C24 C23 -96.73(13)
C2 Ru1 C24 C23 146.78(19)
C6 Ru1 C24 C23 -136.63(12)
C1 Ru1 C24 C23 -173.64(11)
C23 C24 C25 C21 -0.3(2)
Ru1 C24 C25 C21 61.69(14)
C23 C24 C25 Ru1 -62.02(15)
C22 C21 C25 C24 0.1(2)
Ru1 C21 C25 C24 -61.50(14)
C22 C21 C25 Ru1 61.60(14)
C23 Ru1 C25 C24 37.73(14)
C22 Ru1 C25 C24 80.58(15)
C21 Ru1 C25 C24 117.78(19)
C4 Ru1 C25 C24 10.3(4)
C3 Ru1 C25 C24 152.93(16)
C5 Ru1 C25 C24 -52.29(18)
C2 Ru1 C25 C24 -168.08(12)
C6 Ru1 C25 C24 -89.66(14)
C1 Ru1 C25 C24 -129.46(13)
C23 Ru1 C25 C21 -80.05(14)
C24 Ru1 C25 C21 -117.78(19)
C22 Ru1 C25 C21 -37.20(13)
C4 Ru1 C25 C21 -107.4(4)
C3 Ru1 C25 C21 35.2(2)
C5 Ru1 C25 C21 -170.07(11)
C2 Ru1 C25 C21 74.14(14)
C6 Ru1 C25 C21 152.56(11)
C1 Ru1 C25 C21 112.76(12)
